data_7021079
loop_
_publ_author_name
'Hijazi, Akram'
'Kemmegne-Mbouguen, Justin Claude'
'Floquet, S\'ebastien'
'Marrot, J\'er\^ome'
'Fize, Jennifer'
'Artero, Vincent'
'David, Olivier'
'Magnier, Emmanuel'
'P\'egot, Bruce'
'Cadot, Emmanuel'

_publ_section_title
;
 Tuning the electrocatalytic hydrogen evolution reaction promoted by
 [Mo2O2S2]-based molybdenum cycles in aqueous medium.
;
_journal_issue 14
_journal_name_full 'Dalton transactions (Cambridge, England : 2003)'
_journal_page_first 4848
_journal_page_last 4858
_journal_paper_doi 10.1039/c2dt32447d
_journal_volume 42
_journal_year 2013
_chemical_formula_sum 'C18 H149 F6 Mo16 N2 O89.5 S16'
_chemical_formula_weight 3988.39
_chemical_name_systematic
;
?
;
_space_group_IT_number 12
_symmetry_cell_setting monoclinic
_symmetry_space_group_name_Hall '-C 2y'
_symmetry_space_group_name_H-M 'C 1 2/m 1'
_atom_sites_solution_hydrogens geom
_atom_sites_solution_primary direct
_atom_sites_solution_secondary difmap
_audit_creation_method SHELXL-97
_cell_angle_alpha 90.00
_cell_angle_beta 109.049(6)
_cell_angle_gamma 90.00
_cell_formula_units_Z 2
_cell_length_a 26.463(4)
_cell_length_b 19.491(3)
_cell_length_c 13.3714(19)
_cell_measurement_reflns_used 9992
_cell_measurement_temperature 150(2)
_cell_measurement_theta_max 29.94
_cell_measurement_theta_min 2.28
_cell_volume 6519.2(17)
_computing_cell_refinement 'Bruker SAINT'
_computing_data_collection 'Bruker APEX2'
_computing_data_reduction 'Bruker SAINT'
_computing_molecular_graphics 'Bruker SHELXTL'
_computing_publication_material 'Bruker SHELXTL'
_computing_structure_refinement 'SHELXL-97 (Sheldrick, 1997)'
_computing_structure_solution 'SHELXS-97 (Sheldrick, 1990)'
_diffrn_ambient_temperature 150(2)
_diffrn_detector_area_resol_mean 512x512
_diffrn_measured_fraction_theta_full 0.996
_diffrn_measured_fraction_theta_max 0.996
_diffrn_measurement_device_type 'Bruker APEX-II CCD'
_diffrn_measurement_method '\f and \w scans'
_diffrn_radiation_monochromator graphite
_diffrn_radiation_source 'fine-focus sealed tube'
_diffrn_radiation_type MoK\a
_diffrn_radiation_wavelength 0.71073
_diffrn_reflns_av_R_equivalents 0.0285
_diffrn_reflns_av_sigmaI/netI 0.0211
_diffrn_reflns_limit_h_max 34
_diffrn_reflns_limit_h_min -37
_diffrn_reflns_limit_k_max 27
_diffrn_reflns_limit_k_min -26
_diffrn_reflns_limit_l_max 18
_diffrn_reflns_limit_l_min -18
_diffrn_reflns_number 75453
_diffrn_reflns_theta_full 30.01
_diffrn_reflns_theta_max 30.01
_diffrn_reflns_theta_min 1.32
_diffrn_standards_number 0
_exptl_absorpt_coefficient_mu 1.843
_exptl_absorpt_correction_T_max 0.9299
_exptl_absorpt_correction_T_min 0.7094
_exptl_absorpt_correction_type multi-scan
_exptl_absorpt_process_details 'SADABS (Sheldrick, V2.10)'
_exptl_crystal_colour yellow
_exptl_crystal_density_diffrn 2.032
_exptl_crystal_density_method 'not measured'
_exptl_crystal_description platelet
_exptl_crystal_F_000 3938
_exptl_crystal_size_max 0.20
_exptl_crystal_size_mid 0.08
_exptl_crystal_size_min 0.04
_refine_diff_density_max 1.924
_refine_diff_density_min -0.879
_refine_diff_density_rms 0.250
_refine_ls_extinction_method none
_refine_ls_goodness_of_fit_ref 1.113
_refine_ls_hydrogen_treatment constr
_refine_ls_matrix_type full
_refine_ls_number_parameters 440
_refine_ls_number_reflns 9748
_refine_ls_number_restraints 0
_refine_ls_restrained_S_all 1.113
_refine_ls_R_factor_all 0.0506
_refine_ls_R_factor_gt 0.0382
_refine_ls_shift/su_max 0.002
_refine_ls_shift/su_mean 0.000
_refine_ls_structure_factor_coef Fsqd
_refine_ls_weighting_details 'calc w=1/[\s^2^(Fo^2^)+(0.0820P)^2^+39.3330P] where P=(Fo^2^+2Fc^2^)/3'
_refine_ls_weighting_scheme calc
_refine_ls_wR_factor_gt 0.1262
_refine_ls_wR_factor_ref 0.1460
_reflns_number_gt 8163
_reflns_number_total 9748
_reflns_threshold_expression >2sigma(I)
_cod_data_source_file c2dt32447d.txt
_cod_data_source_block NMe4_3
_cod_depositor_comments
;
The following automatic conversions were performed:

'_symmetry_cell_setting' value 'Monoclinic' changed to 'monoclinic'
according to /home/saulius/struct/CIF-dictionaries/cif_core.dic
dictionary named 'cif_core.dic' version 2.4.2 from 2011-04-26.

Automatic conversion script
Id: cif_fix_values 1891 2012-01-12 08:04:46Z andrius 
;
_cod_original_cell_volume 6519.1(16)
_cod_original_sg_symbol_H-M C2/m
_cod_original_formula_sum 'C18 H149 F6 Mo16 N2 O89.50 S16'
_cod_database_code 7021079

loop_
_symmetry_equiv_pos_as_xyz
'x, y, z'
'-x, y, -z'
'x+1/2, y+1/2, z'
'-x+1/2, y+1/2, -z'
'-x, -y, -z'
'x, -y, z'
'-x+1/2, -y+1/2, -z'
'x+1/2, -y+1/2, z'

loop_
_atom_site_label
_atom_site_type_symbol
_atom_site_fract_x
_atom_site_fract_y
_atom_site_fract_z
_atom_site_U_iso_or_equiv
_atom_site_adp_type
_atom_site_occupancy
_atom_site_symmetry_multiplicity
_atom_site_calc_flag
_atom_site_refinement_flags
_atom_site_disorder_assembly
_atom_site_disorder_group
Mo1 Mo 0.855209(8) 0.072344(11) 0.881494(16) 0.02548(5) Uani 1 1 d . . .
Mo2 Mo 0.784417(8) 0.212682(11) 0.805243(15) 0.02595(5) Uani 1 1 d . . .
Mo3 Mo 0.681465(8) 0.261754(11) 0.692220(15) 0.02456(5) Uani 1 1 d . . .
Mo4 Mo 0.554492(8) 0.300380(10) 0.557282(15) 0.02325(4) Uani 1 1 d . . .
S1 S 0.82540(4) 0.0000 0.98779(7) 0.02887(19) Uani 1 2 d S . .
S2 S 0.85546(3) 0.0000 0.74424(7) 0.02874(19) Uani 1 2 d S . .
S3 S 0.71240(2) 0.22601(3) 0.86708(4) 0.02680(13) Uani 1 1 d . . .
S4 S 0.74555(3) 0.21977(4) 0.62367(5) 0.03352(15) Uani 1 1 d . . .
S5 S 0.48456(2) 0.29171(3) 0.62530(5) 0.02757(13) Uani 1 1 d . . .
O1 O 0.92041(7) 0.08435(11) 0.94969(16) 0.0364(5) Uani 1 1 d . . .
O2 O 0.81636(8) 0.28822(10) 0.83786(15) 0.0348(5) Uani 1 1 d . . .
O3 O 0.69628(7) 0.34618(10) 0.70191(14) 0.0310(4) Uani 1 1 d . . .
O4 O 0.56893(7) 0.38493(9) 0.56930(14) 0.0305(4) Uani 1 1 d . . .
O5 O 0.82329(7) 0.15495(9) 0.94364(13) 0.0271(4) Uani 1 1 d . . .
O6 O 0.84506(7) 0.15484(10) 0.77768(14) 0.0315(4) Uani 1 1 d . . .
O7 O 0.60536(7) 0.26792(9) 0.70336(13) 0.0274(4) Uani 1 1 d . . .
O8 O 0.62614(7) 0.26581(9) 0.53786(13) 0.0273(4) Uani 1 1 d . . .
O9 O 0.75840(7) 0.08938(10) 0.78177(13) 0.0294(4) Uani 1 1 d . . .
O10 O 0.64587(8) 0.14528(10) 0.65885(15) 0.0354(5) Uani 1 1 d . . .
O11 O 0.54334(7) 0.17922(9) 0.54685(14) 0.0297(4) Uani 1 1 d . . .
C1 C 0.5000 0.14936(17) 0.5000 0.0309(8) Uani 1 2 d S . .
C2 C 0.5000 0.07207(16) 0.5000 0.0259(8) Uani 1 2 d S . .
C3 C 0.49205(14) 0.03613(17) 0.4074(2) 0.0468(8) Uani 1 1 d . . .
H3 H 0.4865 0.0603 0.3430 0.056 Uiso 0.50 1 calc PR A 1
C4 C 0.4818(3) 0.0607(3) 0.2928(5) 0.0519(19) Uani 0.50 1 d P . 2
F1 F 0.5100(3) 0.1172(3) 0.2974(4) 0.1246(19) Uani 0.50 1 d P . 2
F2 F 0.4301(3) 0.0728(5) 0.2428(4) 0.142(3) Uani 0.50 1 d P . 2
F3 F 0.4986(3) 0.0198(3) 0.2318(4) 0.140(2) Uani 0.50 1 d P . 2
N1 N 0.51270(14) 0.5000 0.7507(2) 0.0361(8) Uani 1 2 d S . .
C5 C 0.47970(19) 0.5000 0.6367(3) 0.0448(12) Uani 1 2 d S . .
H5A H 0.4432 0.5146 0.6293 0.067 Uiso 0.50 1 calc PR . .
H5B H 0.4789 0.4536 0.6079 0.067 Uiso 0.50 1 calc PR . .
H5C H 0.4953 0.5318 0.5980 0.067 Uiso 0.50 1 calc PR . .
C6 C 0.49882(17) 0.43801(19) 0.8035(3) 0.0573(10) Uani 1 1 d . . .
H6A H 0.5053 0.3964 0.7685 0.086 Uiso 1 1 calc R . .
H6B H 0.4610 0.4400 0.7982 0.086 Uiso 1 1 calc R . .
H6C H 0.5211 0.4372 0.8782 0.086 Uiso 1 1 calc R . .
C7 C 0.5690(2) 0.5000 0.7598(5) 0.071(2) Uani 1 2 d S . .
H7A H 0.5735 0.4775 0.6977 0.106 Uiso 0.50 1 calc PR . .
H7B H 0.5895 0.4751 0.8239 0.106 Uiso 0.50 1 calc PR . .
H7C H 0.5819 0.5474 0.7641 0.106 Uiso 0.50 1 calc PR . .
O1W O 0.58816(8) 0.27609(13) 0.89428(16) 0.0423(5) Uani 1 1 d . . .
O2W O 0.76009(10) 0.11271(11) 0.06391(17) 0.0478(6) Uani 1 1 d . . .
O3W O 0.72007(14) 0.5000 0.8006(3) 0.0521(8) Uani 1 2 d S . .
O4W O 0.68119(11) 0.06765(14) 0.8769(3) 0.0704(8) Uani 1 1 d . . .
O5W O 0.64528(15) 0.5000 0.5964(4) 0.0723(15) Uani 1 2 d S . .
O6W O 0.84359(12) 0.12647(16) 0.5777(2) 0.0590(7) Uani 0.75 1 d P . .
O7W O 0.77876(19) 0.3874(3) 0.6027(4) 0.0490(12) Uani 0.50 1 d P . .
O8W O 0.7261(2) 1.0000 0.6199(4) 0.0357(14) Uani 0.50 2 d SP . .
O9W O 0.8134(2) 0.5000 0.7539(4) 0.057(2) Uani 0.50 2 d SP . .
O10W O 0.62060(17) 0.1583(3) 0.4055(3) 0.0797(16) Uani 0.50 1 d P . .
O11W O 0.47791(17) 0.2856(2) 0.8961(4) 0.0907(10) Uani 0.50 1 d P . .
O12W O 0.7072(2) 0.9339(2) 0.5733(4) 0.0535(14) Uani 0.50 1 d P . .
O13W O 0.4194(2) 0.1307(3) 0.1241(5) 0.0707(19) Uani 0.50 1 d P . .
O14W O 0.3798(3) 0.1397(3) 0.0237(5) 0.080(2) Uani 0.50 1 d P . .
O15W O 0.5337(2) 0.1447(3) 0.2075(5) 0.0695(18) Uani 0.50 1 d P . .
O16W O 0.5784(3) 0.1894(4) 0.1776(5) 0.079(2) Uani 0.50 1 d P . .
O17W O 0.5524(3) 0.9271(4) 0.0518(6) 0.092(3) Uani 0.50 1 d P . .
O18W O 0.5883(3) 0.9392(5) 0.0947(6) 0.100(3) Uani 0.50 1 d P . .
O19W O 0.6239(3) 0.0000 0.4895(7) 0.080(3) Uani 0.50 2 d SP . .
O20W O 0.5635(7) 0.0000 0.3024(10) 0.084(6) Uani 0.25 2 d SP . .
O21W O 0.7197(3) 0.4513(6) 0.5155(7) 0.047(2) Uani 0.25 1 d P . .
O22W O 0.8000(3) 0.3922(4) 0.6565(7) 0.108(3) Uani 0.50 1 d P . .

loop_
_atom_site_aniso_label
_atom_site_aniso_U_11
_atom_site_aniso_U_22
_atom_site_aniso_U_33
_atom_site_aniso_U_23
_atom_site_aniso_U_13
_atom_site_aniso_U_12
Mo1 0.02478(8) 0.02222(9) 0.02704(8) 0.00010(7) 0.00517(7) -0.00104(7)
Mo2 0.02963(8) 0.02367(9) 0.02408(8) 0.00300(7) 0.00812(7) 0.00199(7)
Mo3 0.02822(8) 0.02292(9) 0.02168(8) 0.00227(7) 0.00695(6) 0.00118(7)
Mo4 0.02757(8) 0.01514(8) 0.02565(8) 0.00008(7) 0.00679(6) -0.00003(7)
S1 0.0365(4) 0.0227(4) 0.0268(3) 0.000 0.0095(3) 0.000
S2 0.0296(3) 0.0273(4) 0.0294(3) 0.000 0.0098(3) 0.000
S3 0.0314(2) 0.0258(3) 0.0231(2) 0.0027(2) 0.00876(18) 0.0029(2)
S4 0.0359(3) 0.0416(3) 0.0242(2) 0.0038(2) 0.0114(2) 0.0074(3)
S5 0.0310(2) 0.0241(3) 0.0267(2) 0.0006(2) 0.00826(19) -0.0003(2)
O1 0.0276(8) 0.0374(10) 0.0384(9) -0.0029(8) 0.0027(7) -0.0035(8)
O2 0.0358(8) 0.0291(9) 0.0378(9) 0.0037(8) 0.0096(7) -0.0014(7)
O3 0.0339(8) 0.0273(8) 0.0302(8) 0.0047(7) 0.0083(6) -0.0004(7)
O4 0.0346(8) 0.0193(7) 0.0356(8) -0.0020(7) 0.0086(6) -0.0036(7)
O5 0.0314(7) 0.0231(7) 0.0243(7) 0.0008(6) 0.0058(6) -0.0002(6)
O6 0.0349(7) 0.0286(8) 0.0338(7) 0.0069(7) 0.0153(6) 0.0039(7)
O7 0.0294(7) 0.0274(8) 0.0250(7) 0.0014(6) 0.0084(6) 0.0010(7)
O8 0.0282(7) 0.0280(8) 0.0232(7) -0.0004(6) 0.0047(6) -0.0004(7)
O9 0.0291(7) 0.0275(8) 0.0295(7) 0.0008(7) 0.0065(6) 0.0037(7)
O10 0.0409(9) 0.0268(8) 0.0353(8) 0.0002(7) 0.0081(7) 0.0023(8)
O11 0.0291(7) 0.0164(7) 0.0389(9) -0.0015(7) 0.0045(7) -0.0020(6)
C1 0.0370(16) 0.0144(13) 0.0396(16) 0.000 0.0103(13) 0.000
C2 0.0245(13) 0.0149(13) 0.0341(15) 0.000 0.0038(12) 0.000
C3 0.0643(17) 0.0382(15) 0.0390(13) 0.0108(12) 0.0185(12) -0.0023(14)
C4 0.076(4) 0.034(3) 0.042(3) 0.000(3) 0.015(3) 0.006(3)
F1 0.298(5) 0.042(2) 0.076(2) -0.0023(18) 0.118(2) -0.042(3)
F2 0.099(4) 0.261(9) 0.054(3) 0.062(4) 0.007(3) 0.040(5)
F3 0.318(6) 0.067(4) 0.072(2) 0.018(2) 0.116(3) 0.050(4)
N1 0.0437(16) 0.0346(16) 0.0268(13) 0.000 0.0072(12) 0.000
C5 0.048(2) 0.056(3) 0.0258(16) 0.000 0.0048(15) 0.000
C6 0.073(2) 0.0444(17) 0.0519(17) 0.0139(15) 0.0165(16) -0.0003(17)
C7 0.035(2) 0.114(5) 0.054(3) 0.000 0.002(2) 0.000
O1W 0.0435(9) 0.0527(12) 0.0342(8) -0.0063(9) 0.0176(7) -0.0027(9)
O2W 0.0797(12) 0.0276(9) 0.0460(9) -0.0020(8) 0.0341(8) 0.0002(9)
O3W 0.0803(17) 0.0336(15) 0.0586(14) 0.000 0.0448(12) 0.000
O4W 0.0759(13) 0.0389(12) 0.1170(18) -0.0079(13) 0.0599(12) -0.0062(11)
O5W 0.0447(18) 0.0413(18) 0.117(3) 0.000 0.007(2) 0.000
O6W 0.1002(14) 0.0427(15) 0.0653(11) 0.0247(11) 0.0696(9) 0.0256(13)
O7W 0.055(2) 0.048(2) 0.048(2) 0.0001(19) 0.0223(17) -0.016(2)
O8W 0.027(2) 0.049(3) 0.032(2) 0.000 0.0106(17) 0.000
O9W 0.027(2) 0.128(7) 0.022(2) 0.000 0.0151(17) 0.000
O10W 0.0401(19) 0.157(4) 0.0282(15) -0.056(2) -0.0078(14) 0.040(2)
O11W 0.1323(19) 0.056(2) 0.147(2) 0.0784(16) 0.1310(14) 0.0723(17)
O12W 0.077(3) 0.036(2) 0.039(2) 0.0063(18) 0.007(2) -0.009(2)
O13W 0.062(3) 0.043(3) 0.103(4) 0.002(3) 0.020(3) -0.001(2)
O14W 0.117(4) 0.070(4) 0.055(3) 0.009(3) 0.030(3) 0.034(3)
O15W 0.060(3) 0.061(3) 0.075(3) -0.006(3) 0.006(3) 0.010(3)
O16W 0.077(3) 0.087(4) 0.080(3) -0.012(3) 0.036(3) -0.022(3)
O17W 0.053(3) 0.101(5) 0.109(5) 0.026(4) 0.010(3) -0.003(3)
O18W 0.076(4) 0.120(6) 0.114(4) 0.053(4) 0.042(3) 0.008(4)
O19W 0.031(3) 0.126(8) 0.070(5) 0.000 -0.004(3) 0.000
O20W 0.091(8) 0.139(17) 0.042(5) 0.000 0.049(5) 0.000
O21W 0.029(3) 0.073(6) 0.044(4) 0.003(4) 0.019(3) 0.013(4)
O22W 0.109(4) 0.063(4) 0.185(6) 0.039(4) 0.093(4) 0.010(3)

loop_
_atom_type_symbol
_atom_type_description
_atom_type_scat_dispersion_real
_atom_type_scat_dispersion_imag
_atom_type_scat_source
C C 0.0033 0.0016 'International Tables Vol C Tables 4.2.6.8 and 6.1.1.4'
H H 0.0000 0.0000 'International Tables Vol C Tables 4.2.6.8 and 6.1.1.4'
N N 0.0061 0.0033 'International Tables Vol C Tables 4.2.6.8 and 6.1.1.4'
O O 0.0106 0.0060 'International Tables Vol C Tables 4.2.6.8 and 6.1.1.4'
F F 0.0171 0.0103 'International Tables Vol C Tables 4.2.6.8 and 6.1.1.4'
S S 0.1246 0.1234 'International Tables Vol C Tables 4.2.6.8 and 6.1.1.4'
Mo Mo -1.6832 0.6857 'International Tables Vol C Tables 4.2.6.8 and 6.1.1.4'

loop_
_geom_angle_atom_site_label_1
_geom_angle_atom_site_label_2
_geom_angle_atom_site_label_3
_geom_angle
_geom_angle_site_symmetry_1
_geom_angle_site_symmetry_3
O1 Mo1 O6 98.05(9) . .
O1 Mo1 O5 98.73(9) . .
O6 Mo1 O5 72.09(7) . .
O1 Mo1 S1 104.26(8) . .
O6 Mo1 S1 152.03(6) . .
O5 Mo1 S1 87.86(5) . .
O1 Mo1 S2 104.26(8) . .
O6 Mo1 S2 88.57(6) . .
O5 Mo1 S2 151.81(5) . .
S1 Mo1 S2 101.84(3) . .
O1 Mo1 O9 164.35(8) . .
O6 Mo1 O9 69.79(7) . .
O5 Mo1 O9 68.63(6) . .
S1 Mo1 O9 85.01(5) . .
S2 Mo1 O9 85.73(5) . .
O1 Mo1 Mo1 97.99(7) . 6
O6 Mo1 Mo1 140.51(5) . 6
O5 Mo1 Mo1 139.72(5) . 6
S1 Mo1 Mo1 52.488(17) . 6
S2 Mo1 Mo1 52.498(16) . 6
O9 Mo1 Mo1 97.65(4) . 6
O2 Mo2 O6 99.67(9) . .
O2 Mo2 O5 100.27(8) . .
O6 Mo2 O5 71.72(7) . .
O2 Mo2 S4 103.51(7) . .
O6 Mo2 S4 87.20(5) . .
O5 Mo2 S4 150.50(5) . .
O2 Mo2 S3 102.16(8) . .
O6 Mo2 S3 152.64(6) . .
O5 Mo2 S3 88.25(5) . .
S4 Mo2 S3 103.38(3) . .
O2 Mo2 O9 166.27(7) . .
O6 Mo2 O9 69.76(7) . .
O5 Mo2 O9 68.52(6) . .
S4 Mo2 O9 85.14(4) . .
S3 Mo2 O9 85.86(5) . .
O2 Mo2 Mo3 99.09(6) . .
O6 Mo2 Mo3 138.80(5) . .
O5 Mo2 Mo3 139.14(5) . .
S4 Mo2 Mo3 52.782(19) . .
S3 Mo2 Mo3 52.530(17) . .
O9 Mo2 Mo3 94.64(4) . .
O3 Mo3 O7 98.33(8) . .
O3 Mo3 O8 96.22(7) . .
O7 Mo3 O8 71.76(7) . .
O3 Mo3 S3 102.65(6) . .
O7 Mo3 S3 88.65(5) . .
O8 Mo3 S3 154.60(5) . .
O3 Mo3 S4 101.11(7) . .
O7 Mo3 S4 154.27(5) . .
O8 Mo3 S4 89.43(6) . .
S3 Mo3 S4 103.24(2) . .
O3 Mo3 O10 170.71(7) . .
O7 Mo3 O10 74.98(7) . .
O8 Mo3 O10 75.68(7) . .
S3 Mo3 O10 83.87(5) . .
S4 Mo3 O10 83.58(6) . .
O3 Mo3 Mo2 97.48(6) . .
O7 Mo3 Mo2 140.73(5) . .
O8 Mo3 Mo2 141.24(5) . .
S3 Mo3 Mo2 52.798(18) . .
S4 Mo3 Mo2 52.374(18) . .
O10 Mo3 Mo2 91.73(4) . .
O4 Mo4 O7 98.68(8) . .
O4 Mo4 O8 98.00(8) . .
O7 Mo4 O8 71.66(7) . .
O4 Mo4 S5 102.63(7) . .
O7 Mo4 S5 87.94(6) . .
O8 Mo4 S5 152.94(5) . .
O4 Mo4 S5 100.38(6) . 2_656
O7 Mo4 S5 153.49(5) . 2_656
O8 Mo4 S5 87.53(5) . 2_656
S5 Mo4 S5 105.56(2) . 2_656
O4 Mo4 O11 174.37(8) . .
O7 Mo4 O11 77.44(6) . .
O8 Mo4 O11 76.97(7) . .
S5 Mo4 O11 81.44(5) . .
S5 Mo4 O11 82.08(5) 2_656 .
O4 Mo4 Mo4 102.34(6) . 2_656
O7 Mo4 Mo4 138.87(5) . 2_656
O8 Mo4 Mo4 138.00(5) . 2_656
S5 Mo4 Mo4 53.206(18) . 2_656
S5 Mo4 Mo4 52.985(18) 2_656 2_656
O11 Mo4 Mo4 83.20(4) . 2_656
Mo1 S1 Mo1 75.02(3) 6 .
Mo1 S2 Mo1 75.00(3) 6 .
Mo3 S3 Mo2 74.67(2) . .
Mo2 S4 Mo3 74.84(2) . .
Mo4 S5 Mo4 73.81(2) . 2_656
Mo1 O5 Mo2 101.74(7) . .
Mo1 O6 Mo2 103.79(9) . .
Mo3 O7 Mo4 107.28(8) . .
Mo4 O8 Mo3 104.89(8) . .
Mo2 O9 Mo1 82.40(5) . .
C1 O11 Mo4 124.40(17) . .
O11 C1 O11 124.8(3) . 2_656
O11 C1 C2 117.60(16) . .
O11 C1 C2 117.60(16) 2_656 .
C3 C2 C3 118.9(3) 2_656 .
C3 C2 C1 120.55(17) 2_656 .
C3 C2 C1 120.55(17) . .
C2 C3 C3 120.55(17) . 6
C2 C3 C4 131.3(4) . .
C3 C3 C4 108.1(3) 6 .
C2 C3 H3 119.7 . .
C3 C3 H3 119.7 6 .
C4 C3 H3 11.6 . .
F3 C4 F1 103.5(7) . .
F3 C4 F2 107.2(7) . .
F1 C4 F2 110.4(7) . .
F3 C4 C3 116.1(5) . .
F1 C4 C3 107.4(5) . .
F2 C4 C3 111.8(7) . .
F3 C4 F3 19.0(3) . 6
F1 C4 F3 120.3(7) . 6
F2 C4 F3 106.2(6) . 6
C3 C4 F3 100.4(4) . 6
C4 F1 O15W 126.3(5) . .
F3 F3 C4 127.3(4) 6 .
F3 F3 O20W 77.0(2) 6 .
C4 F3 O20W 106.0(6) . .
F3 F3 C4 33.7(3) 6 6
C4 F3 C4 93.6(7) . 6
O20W F3 C4 84.9(4) . 6
C7 N1 C5 109.2(4) . .
C7 N1 C6 111.2(2) . .
C5 N1 C6 109.2(2) . .
C7 N1 C6 111.2(2) . 6_565
C5 N1 C6 109.2(2) . 6_565
C6 N1 C6 106.9(4) . 6_565
N1 C5 H5A 109.5 . .
N1 C5 H5B 109.5 . .
H5A C5 H5B 109.5 . .
N1 C5 H5C 109.5 . .
H5A C5 H5C 109.5 . .
H5B C5 H5C 109.5 . .
N1 C6 H6A 109.5 . .
N1 C6 H6B 109.5 . .
H6A C6 H6B 109.5 . .
N1 C6 H6C 109.5 . .
H6A C6 H6C 109.5 . .
H6B C6 H6C 109.5 . .
N1 C7 H7A 109.5 . .
N1 C7 H7B 109.5 . .
H7A C7 H7B 109.5 . .
N1 C7 H7C 109.5 . .
H7A C7 H7C 109.5 . .
H7B C7 H7C 109.5 . .
O12W O8W O12W 125.8(5) 6_575 .
F1 O15W O16W 148.5(5) . .
F3 O20W F3 26.0(4) 6 .

loop_
_geom_bond_atom_site_label_1
_geom_bond_atom_site_label_2
_geom_bond_distance
_geom_bond_site_symmetry_2
Mo1 O1 1.6842(18) .
Mo1 O6 2.0835(19) .
Mo1 O5 2.1106(18) .
Mo1 S1 2.3156(8) .
Mo1 S2 2.3161(8) .
Mo1 O9 2.4943(17) .
Mo1 Mo1 2.8201(6) 6
Mo2 O2 1.6828(19) .
Mo2 O6 2.0900(19) .
Mo2 O5 2.1228(16) .
Mo2 S4 2.3112(7) .
Mo2 S3 2.3262(8) .
Mo2 O9 2.4914(19) .
Mo2 Mo3 2.8166(5) .
Mo3 O3 1.6867(19) .
Mo3 O7 2.0710(19) .
Mo3 O8 2.1066(16) .
Mo3 S3 2.3179(7) .
Mo3 S4 2.3238(8) .
Mo3 O10 2.443(2) .
Mo4 O4 1.6874(17) .
Mo4 O7 2.0763(16) .
Mo4 O8 2.1064(19) .
Mo4 S5 2.3193(8) .
Mo4 S5 2.3259(7) 2_656
Mo4 O11 2.3784(17) .
Mo4 Mo4 2.7894(6) 2_656
S1 Mo1 2.3156(8) 6
S2 Mo1 2.3161(8) 6
S5 Mo4 2.3260(7) 2_656
O11 C1 1.256(2) .
C1 O11 1.256(2) 2_656
C1 C2 1.507(5) .
C2 C3 1.378(4) 2_656
C2 C3 1.378(4) .
C3 C3 1.409(7) 6
C3 C4 1.543(8) .
C3 H3 0.9500 .
C4 F3 1.317(10) .
C4 F1 1.319(9) .
C4 F2 1.334(10) .
C4 F3 1.887(9) 6
F1 O15W 1.618(9) .
F3 F3 0.772(11) 6
F3 O20W 1.713(17) .
F3 C4 1.887(9) 6
N1 C7 1.455(7) .
N1 C5 1.489(5) .
N1 C6 1.504(4) .
N1 C6 1.504(4) 6_565
C5 H5A 0.9800 .
C5 H5B 0.9800 .
C5 H5C 0.9800 .
C6 H6A 0.9800 .
C6 H6B 0.9800 .
C6 H6C 0.9800 .
C7 H7A 0.9800 .
C7 H7B 0.9800 .
C7 H7C 0.9800 .
O7W O22W 0.760(9) .
O8W O12W 1.446(5) 6_575
O8W O12W 1.447(5) .
O13W O14W 1.418(8) .
O15W O16W 1.620(10) .
O17W O18W 0.966(9) .
O20W F3 1.713(17) 6
